data_4069368
loop_
_publ_author_name
'Vicente, Jos\'e'
'Arcas, Aurelia'
'G\'alvez-L\'opez, Mar\'ia-Dolores'
'Jones, Peter G.'
'Bautista, Delia'

_publ_section_title
;
 Mono(2,6-dinitroaryl)platinum(II) and Mono- and
 Bis(2,6-dinitroaryl)platinum(IV) Complexes
;
_journal_issue 12
_journal_name_full Organometallics
_journal_page_first 3501
_journal_paper_doi 10.1021/om9001582
_journal_volume 28
_journal_year 2009
_chemical_formula_sum 'C36 H34 As Cl N4 O15 Pt'
_chemical_formula_weight 1068.13
_chemical_name_systematic
;

 ?

;
_space_group_IT_number 29
_symmetry_cell_setting orthorhombic
_symmetry_space_group_name_Hall 'P 2c -2ac'
_symmetry_space_group_name_H-M 'P c a 21'
_atom_sites_solution_hydrogens geom
_atom_sites_solution_primary Patterson
_atom_sites_solution_secondary difmap
_audit_creation_method SHELXL-97
_cell_angle_alpha 90.00
_cell_angle_beta 90.00
_cell_angle_gamma 90.00
_cell_formula_units_Z 4
_cell_length_a 14.3292(12)
_cell_length_b 15.3241(12)
_cell_length_c 17.9615(14)
_cell_measurement_reflns_used 7889
_cell_measurement_temperature 143(2)
_cell_measurement_theta_max 28
_cell_measurement_theta_min 2
_cell_volume 3944.0(5)
_computing_cell_refinement 'Bruker SAMRT'
_computing_data_collection 'Bruker SAINT'
_computing_data_reduction 'Bruker SMART'
_computing_molecular_graphics 'Siemens XP'
_computing_publication_material SHELXL-97
_computing_structure_refinement 'SHELXL-97 (Sheldrick, 1997)'
_computing_structure_solution 'SHELXS-97 (Sheldrick, 1990)'
_diffrn_ambient_temperature 143(2)
_diffrn_detector_area_resol_mean 8.192
_diffrn_measured_fraction_theta_full 1.000
_diffrn_measured_fraction_theta_max 1.000
_diffrn_measurement_device_type 'Bruker SMART 1000 CCD'
_diffrn_measurement_method '\w- & \f-scan'
_diffrn_radiation_monochromator graphite
_diffrn_radiation_source 'fine-focus sealed tube'
_diffrn_radiation_type MoK\a
_diffrn_radiation_wavelength 0.71073
_diffrn_reflns_av_R_equivalents 0.0600
_diffrn_reflns_av_sigmaI/netI 0.0484
_diffrn_reflns_limit_h_max 19
_diffrn_reflns_limit_h_min -19
_diffrn_reflns_limit_k_max 20
_diffrn_reflns_limit_k_min -20
_diffrn_reflns_limit_l_max 23
_diffrn_reflns_limit_l_min -23
_diffrn_reflns_number 59475
_diffrn_reflns_theta_full 28.00
_diffrn_reflns_theta_max 28.28
_diffrn_reflns_theta_min 1.33
_exptl_absorpt_coefficient_mu 4.533
_exptl_absorpt_correction_T_max 0.928
_exptl_absorpt_correction_T_min 0.743
_exptl_absorpt_correction_type multi-scan
_exptl_absorpt_process_details SADABS
_exptl_crystal_colour red
_exptl_crystal_density_diffrn 1.799
_exptl_crystal_density_method 'not measured'
_exptl_crystal_description plate
_exptl_crystal_F_000 2104
_exptl_crystal_size_max 0.27
_exptl_crystal_size_mid 0.10
_exptl_crystal_size_min 0.02
_refine_diff_density_max 0.986
_refine_diff_density_min -0.593
_refine_diff_density_rms 0.103
_refine_ls_abs_structure_details 'Flack H D (1983), Acta Cryst. A39, 876-881'
_refine_ls_abs_structure_Flack -0.006(4)
_refine_ls_extinction_method none
_refine_ls_goodness_of_fit_ref 0.921
_refine_ls_hydrogen_treatment 'rigid methyl and OH, others riding'
_refine_ls_matrix_type full
_refine_ls_number_parameters 530
_refine_ls_number_reflns 9793
_refine_ls_number_restraints 103
_refine_ls_restrained_S_all 0.917
_refine_ls_R_factor_all 0.0444
_refine_ls_R_factor_gt 0.0251
_refine_ls_shift/su_max 0.003
_refine_ls_shift/su_mean 0.000
_refine_ls_structure_factor_coef Fsqd
_refine_ls_weighting_details 'calc w=1/[\s^2^(Fo^2^)+(0.0185P)^2^] where P=(Fo^2^+2Fc^2^)/3'
_refine_ls_weighting_scheme calc
_refine_ls_wR_factor_gt 0.0429
_refine_ls_wR_factor_ref 0.0466
_reflns_number_gt 7560
_reflns_number_total 9793
_reflns_threshold_expression >2sigma(I)
_cod_data_source_file om9001582_si_002.cif
_cod_data_source_block rednos
_cod_depositor_comments
;
The following automatic conversions were performed:

'_geom_bond_publ_flag' value 'Y' changed to 'y' according to
/home/saulius/struct/CIF-dictionaries/cif_core.dic dictionary named
'cif_core.dic' version 2.4.2 from 2011-04-26 (44
times).

'_geom_angle_publ_flag' value 'Y' changed to 'y' according
to /home/saulius/struct/CIF-dictionaries/cif_core.dic dictionary
named 'cif_core.dic' version 2.4.2 from 2011-04-26 (67 times).

Automatic conversion script
Id: cif_fix_values 1715 2011-07-08 13:25:40Z adriana 
;
_cod_database_code 4069368

loop_
_symmetry_equiv_pos_as_xyz
'x, y, z'
'-x, -y, z+1/2'
'x+1/2, -y, z'
'-x+1/2, y, z+1/2'

loop_
_atom_site_label
_atom_site_type_symbol
_atom_site_fract_x
_atom_site_fract_y
_atom_site_fract_z
_atom_site_U_iso_or_equiv
_atom_site_adp_type
_atom_site_occupancy
_atom_site_symmetry_multiplicity
_atom_site_calc_flag
_atom_site_refinement_flags
Pt Pt 0.529879(9) 0.687914(8) 0.499607(12) 0.02240(3) Uani 1 1 d .
Cl Cl 0.58110(8) 0.61173(8) 0.39358(6) 0.0398(3) Uani 1 1 d .
C11 C 0.4622(3) 0.7363(2) 0.58733(19) 0.0216(8) Uani 1 1 d DU
C12 C 0.3932(3) 0.6784(3) 0.6145(2) 0.0262(9) Uani 1 1 d DU
C13 C 0.3310(3) 0.6964(3) 0.6736(2) 0.0330(10) Uani 1 1 d DU
C14 C 0.3375(3) 0.7776(3) 0.7074(2) 0.0318(10) Uani 1 1 d DU
C15 C 0.4031(3) 0.8383(3) 0.6823(2) 0.0287(9) Uani 1 1 d DU
C16 C 0.4639(3) 0.8151(3) 0.6250(2) 0.0233(8) Uani 1 1 d DU
C17 C 0.2808(4) 0.5852(4) 0.7552(3) 0.0683(18) Uani 1 1 d .
H17A H 0.3343 0.5482 0.7424 0.082 Uiso 1 1 calc R
H17B H 0.2262 0.5483 0.7651 0.082 Uiso 1 1 calc R
H17C H 0.2954 0.6197 0.7996 0.082 Uiso 1 1 calc R
C18 C 0.1852(4) 0.8145(4) 0.7494(4) 0.079(2) Uani 1 1 d .
H18A H 0.1797 0.8624 0.7136 0.095 Uiso 1 1 calc R
H18B H 0.1514 0.8295 0.7951 0.095 Uiso 1 1 calc R
H18C H 0.1585 0.7613 0.7279 0.095 Uiso 1 1 calc R
C19 C 0.4370(3) 0.9333(3) 0.7825(2) 0.0429(12) Uani 1 1 d .
H19A H 0.3948 0.9040 0.8174 0.052 Uiso 1 1 calc R
H19B H 0.4400 0.9956 0.7943 0.052 Uiso 1 1 calc R
H19C H 0.4995 0.9077 0.7866 0.052 Uiso 1 1 calc R
C21 C 0.6354(2) 0.7717(2) 0.4897(3) 0.0231(8) Uani 1 1 d DU
C22 C 0.6459(3) 0.8304(2) 0.42944(19) 0.0247(9) Uani 1 1 d DU
C23 C 0.7216(3) 0.8854(2) 0.4193(2) 0.0264(9) Uani 1 1 d DU
C24 C 0.7953(3) 0.8836(2) 0.4703(2) 0.0241(9) Uani 1 1 d DU
C25 C 0.7899(3) 0.8251(2) 0.52904(19) 0.0216(8) Uani 1 1 d DU
C26 C 0.7116(3) 0.7722(2) 0.53604(19) 0.0212(8) Uani 1 1 d DU
C27 C 0.7887(4) 0.9426(4) 0.3081(3) 0.0556(15) Uani 1 1 d .
H27A H 0.8446 0.9718 0.3274 0.067 Uiso 1 1 calc R
H27B H 0.7676 0.9723 0.2628 0.067 Uiso 1 1 calc R
H27C H 0.8034 0.8817 0.2966 0.067 Uiso 1 1 calc R
C28 C 0.9583(3) 0.9087(3) 0.4564(2) 0.0367(11) Uani 1 1 d .
H28A H 0.9821 0.8949 0.5062 0.044 Uiso 1 1 calc R
H28B H 0.9989 0.9522 0.4329 0.044 Uiso 1 1 calc R
H28C H 0.9573 0.8556 0.4260 0.044 Uiso 1 1 calc R
C29 C 0.8664(4) 0.8901(3) 0.6321(2) 0.0447(13) Uani 1 1 d .
H29A H 0.8873 0.9424 0.6054 0.054 Uiso 1 1 calc R
H29B H 0.9111 0.8762 0.6717 0.054 Uiso 1 1 calc R
H29C H 0.8049 0.9009 0.6540 0.054 Uiso 1 1 calc R
N11 N 0.3819(2) 0.5986(2) 0.57329(18) 0.0274(8) Uani 1 1 d U
N12 N 0.5287(3) 0.8860(2) 0.6043(2) 0.0280(9) Uani 1 1 d U
N21 N 0.5755(3) 0.8343(3) 0.3699(2) 0.0362(9) Uani 1 1 d U
N22 N 0.7155(2) 0.7106(2) 0.59945(17) 0.0254(8) Uani 1 1 d U
O11 O 0.42888(19) 0.59163(16) 0.51272(15) 0.0294(7) Uani 1 1 d .
O12 O 0.3314(2) 0.5400(2) 0.59195(17) 0.0452(8) Uani 1 1 d .
O13 O 0.2609(2) 0.6421(2) 0.69472(16) 0.0424(8) Uani 1 1 d .
O14 O 0.2808(2) 0.8003(2) 0.76636(18) 0.0465(10) Uani 1 1 d .
O15 O 0.4032(2) 0.92217(18) 0.70810(15) 0.0345(7) Uani 1 1 d .
O16 O 0.5902(2) 0.9064(2) 0.64835(18) 0.0435(8) Uani 1 1 d .
O17 O 0.5146(2) 0.9224(2) 0.54527(17) 0.0444(8) Uani 1 1 d .
O21 O 0.4978(3) 0.8652(3) 0.3847(2) 0.0564(12) Uani 1 1 d .
O22 O 0.5977(3) 0.8081(2) 0.30809(16) 0.0519(9) Uani 1 1 d .
O23 O 0.7164(2) 0.94579(19) 0.36295(15) 0.0362(7) Uani 1 1 d .
O24 O 0.86582(19) 0.94297(17) 0.46234(14) 0.0295(6) Uani 1 1 d .
O25 O 0.86059(19) 0.81794(17) 0.58095(14) 0.0277(6) Uani 1 1 d .
O26 O 0.7541(2) 0.64104(19) 0.58984(16) 0.0382(8) Uani 1 1 d .
O27 O 0.6808(3) 0.7330(2) 0.65850(16) 0.0515(10) Uani 1 1 d .
As As 0.59346(3) 0.37450(2) 0.49191(3) 0.02784(9) Uani 1 1 d .
C31 C 0.5557(3) 0.4164(2) 0.5865(2) 0.0258(9) Uani 1 1 d DU
C32 C 0.4918(3) 0.3700(3) 0.6294(2) 0.0350(11) Uani 1 1 d DU
H32 H 0.4622 0.3192 0.6105 0.042 Uiso 1 1 calc R
C33 C 0.4728(4) 0.4000(3) 0.7005(2) 0.0457(12) Uani 1 1 d DU
H33 H 0.4299 0.3690 0.7310 0.055 Uiso 1 1 calc R
C34 C 0.5151(4) 0.4743(3) 0.7276(2) 0.0429(12) Uani 1 1 d DU
H34 H 0.5011 0.4940 0.7765 0.052 Uiso 1 1 calc R
C35 C 0.5773(3) 0.5200(3) 0.6844(2) 0.0349(11) Uani 1 1 d DU
H35 H 0.6055 0.5716 0.7032 0.042 Uiso 1 1 calc R
C36 C 0.5993(3) 0.4910(3) 0.6130(2) 0.0295(9) Uani 1 1 d DU
H36 H 0.6431 0.5217 0.5831 0.035 Uiso 1 1 calc R
C41 C 0.6684(3) 0.2733(3) 0.4986(4) 0.0495(11) Uani 1 1 d DU
C42 C 0.6369(4) 0.2051(3) 0.5424(3) 0.0678(17) Uani 1 1 d DU
H42 H 0.5805 0.2105 0.5697 0.081 Uiso 1 1 calc R
C43 C 0.6899(6) 0.1272(4) 0.5459(5) 0.112(3) Uani 1 1 d DU
H43 H 0.6696 0.0792 0.5753 0.135 Uiso 1 1 calc R
C44 C 0.7704(6) 0.1227(5) 0.5063(6) 0.146(4) Uani 1 1 d DU
H44 H 0.8049 0.0697 0.5070 0.175 Uiso 1 1 calc R
C45 C 0.8041(5) 0.1912(6) 0.4651(5) 0.123(3) Uani 1 1 d DU
H45 H 0.8624 0.1868 0.4401 0.147 Uiso 1 1 calc R
C46 C 0.7510(4) 0.2684(4) 0.4604(3) 0.0752(18) Uani 1 1 d DU
H46 H 0.7720 0.3162 0.4313 0.090 Uiso 1 1 calc R
C51 C 0.4904(3) 0.3521(3) 0.4281(2) 0.0247(9) Uani 1 1 d DU
C52 C 0.4025(3) 0.3805(3) 0.4473(2) 0.0289(9) Uani 1 1 d DU
H52 H 0.3931 0.4119 0.4922 0.035 Uiso 1 1 calc R
C53 C 0.3280(3) 0.3630(3) 0.4006(2) 0.0341(10) Uani 1 1 d DU
H53 H 0.2670 0.3818 0.4138 0.041 Uiso 1 1 calc R
C54 C 0.3424(3) 0.3180(3) 0.3343(2) 0.0317(9) Uani 1 1 d DU
H54 H 0.2912 0.3061 0.3022 0.038 Uiso 1 1 calc R
C55 C 0.4310(3) 0.2905(3) 0.3152(2) 0.0310(10) Uani 1 1 d DU
H55 H 0.4408 0.2606 0.2696 0.037 Uiso 1 1 calc R
C56 C 0.5058(3) 0.3065(3) 0.3623(2) 0.0279(9) Uani 1 1 d DU
H56 H 0.5666 0.2865 0.3498 0.034 Uiso 1 1 calc R
O1 O 0.6688(2) 0.4478(2) 0.45189(17) 0.0437(8) Uani 1 1 d .
H1 H 0.6382 0.4882 0.4318 0.052 Uiso 1 1 calc R

loop_
_atom_site_aniso_label
_atom_site_aniso_U_11
_atom_site_aniso_U_22
_atom_site_aniso_U_33
_atom_site_aniso_U_23
_atom_site_aniso_U_13
_atom_site_aniso_U_12
Pt 0.02184(6) 0.02526(6) 0.02009(5) -0.00143(12) 0.00052(12) -0.00262(6)
Cl 0.0349(7) 0.0512(7) 0.0331(6) -0.0175(5) 0.0075(5) -0.0095(6)
C11 0.021(2) 0.0232(19) 0.0207(17) -0.0010(14) -0.0024(16) 0.0020(17)
C12 0.025(2) 0.032(2) 0.0221(18) -0.0042(17) -0.0015(16) -0.0008(19)
C13 0.027(2) 0.044(3) 0.028(2) -0.0001(19) 0.0019(17) -0.009(2)
C14 0.023(2) 0.045(3) 0.028(2) -0.0026(19) 0.0043(19) 0.005(2)
C15 0.025(2) 0.032(2) 0.029(2) -0.0023(17) -0.0063(18) 0.0069(19)
C16 0.021(2) 0.0237(19) 0.0249(18) 0.0040(17) -0.0026(17) -0.001(2)
C17 0.059(4) 0.087(4) 0.059(3) 0.024(3) 0.004(3) -0.032(3)
C18 0.034(4) 0.103(6) 0.100(6) -0.049(4) 0.024(4) -0.003(4)
C19 0.046(3) 0.040(3) 0.043(3) -0.014(2) -0.008(2) 0.003(2)
C21 0.0245(18) 0.0227(16) 0.022(2) -0.0023(18) -0.0009(19) 0.0017(14)
C22 0.024(2) 0.033(2) 0.0170(17) 0.0040(15) -0.0034(16) 0.0003(18)
C23 0.027(2) 0.027(2) 0.025(2) 0.0088(17) -0.0002(17) 0.0002(18)
C24 0.025(2) 0.019(2) 0.029(2) -0.0030(15) 0.0037(16) -0.0050(18)
C25 0.021(2) 0.021(2) 0.0232(17) 0.0013(15) 0.0018(15) 0.0004(17)
C26 0.028(2) 0.0161(19) 0.0190(18) 0.0017(14) 0.0021(16) 0.0001(17)
C27 0.041(3) 0.083(4) 0.043(3) 0.031(3) 0.005(2) -0.008(3)
C28 0.034(3) 0.034(2) 0.042(2) -0.0005(19) 0.007(2) -0.002(2)
C29 0.057(4) 0.048(3) 0.029(2) -0.006(2) -0.010(2) -0.004(3)
N11 0.023(2) 0.0279(19) 0.0311(18) -0.0011(15) 0.0006(15) -0.0058(16)
N12 0.030(3) 0.0184(18) 0.035(2) -0.0022(15) 0.0041(19) 0.0068(18)
N21 0.033(2) 0.046(3) 0.030(2) 0.0150(17) -0.0071(17) -0.008(2)
N22 0.028(2) 0.0235(19) 0.0250(17) 0.0049(13) -0.0031(15) -0.0034(15)
O11 0.0277(14) 0.0309(14) 0.030(2) -0.0065(13) 0.0023(13) -0.0052(11)
O12 0.048(2) 0.0395(19) 0.0484(19) -0.0038(15) 0.0121(17) -0.0198(17)
O13 0.0337(19) 0.054(2) 0.0400(18) 0.0019(15) 0.0105(15) -0.0162(16)
O14 0.040(2) 0.060(2) 0.0391(19) -0.0130(16) 0.0182(17) -0.0053(17)
O15 0.0387(19) 0.0314(17) 0.0333(15) -0.0083(13) -0.0046(14) 0.0088(15)
O16 0.039(2) 0.0370(19) 0.055(2) -0.0096(15) -0.0036(17) -0.0123(16)
O17 0.056(2) 0.0371(18) 0.0402(17) 0.0171(14) 0.0073(16) 0.0028(17)
O21 0.024(2) 0.098(4) 0.047(2) 0.024(2) -0.0057(18) 0.005(2)
O22 0.057(2) 0.079(3) 0.0198(15) 0.0034(16) -0.0084(15) -0.007(2)
O23 0.0323(17) 0.0413(18) 0.0351(16) 0.0201(14) 0.0019(14) -0.0006(15)
O24 0.0259(16) 0.0244(15) 0.0382(15) 0.0048(12) 0.0008(13) -0.0038(13)
O25 0.0285(16) 0.0231(14) 0.0313(14) -0.0001(12) -0.0095(12) -0.0021(13)
O26 0.042(2) 0.0238(17) 0.0491(19) 0.0100(14) 0.0068(16) 0.0068(15)
O27 0.081(3) 0.050(2) 0.0232(15) 0.0113(15) 0.0102(16) 0.012(2)
As 0.02047(18) 0.03014(18) 0.0329(2) -0.0093(2) 0.0003(3) -0.00023(15)
C31 0.023(2) 0.026(2) 0.028(2) -0.0016(17) -0.0024(16) 0.0014(17)
C32 0.040(3) 0.029(2) 0.036(2) 0.0005(19) -0.001(2) -0.010(2)
C33 0.050(3) 0.049(3) 0.038(2) 0.004(2) 0.012(2) -0.010(3)
C34 0.055(3) 0.043(3) 0.031(2) -0.0099(19) 0.006(2) -0.002(2)
C35 0.049(3) 0.026(2) 0.030(2) -0.0072(18) -0.003(2) -0.002(2)
C36 0.031(2) 0.027(2) 0.031(2) -0.0033(18) 0.0007(19) -0.0008(19)
C41 0.036(2) 0.053(2) 0.060(3) -0.027(4) -0.022(4) 0.015(2)
C42 0.062(4) 0.041(3) 0.100(4) -0.017(3) -0.028(3) 0.021(3)
C43 0.120(6) 0.044(4) 0.172(7) -0.034(4) -0.091(5) 0.037(4)
C44 0.099(6) 0.108(5) 0.229(11) -0.105(6) -0.102(7) 0.076(5)
C45 0.052(4) 0.151(7) 0.164(8) -0.130(6) -0.057(4) 0.053(5)
C46 0.031(3) 0.111(5) 0.083(4) -0.070(3) -0.018(3) 0.017(3)
C51 0.025(2) 0.020(2) 0.028(2) -0.0014(16) 0.0010(16) -0.0001(17)
C52 0.024(2) 0.033(2) 0.029(2) -0.0065(18) 0.0022(18) 0.002(2)
C53 0.020(2) 0.044(3) 0.038(2) -0.007(2) 0.0004(19) 0.001(2)
C54 0.033(2) 0.033(2) 0.028(2) 0.0071(19) -0.0070(18) -0.004(2)
C55 0.038(3) 0.033(2) 0.0219(19) -0.0019(17) -0.0009(18) 0.001(2)
C56 0.031(2) 0.028(2) 0.025(2) 0.0004(17) 0.0032(16) 0.0029(19)
O1 0.0329(19) 0.058(2) 0.0402(18) -0.0097(16) 0.0116(15) -0.0181(17)

loop_
_atom_type_symbol
_atom_type_description
_atom_type_scat_dispersion_real
_atom_type_scat_dispersion_imag
_atom_type_scat_source
C C 0.0033 0.0016 'International Tables Vol C Tables 4.2.6.8 and 6.1.1.4'
H H 0.0000 0.0000 'International Tables Vol C Tables 4.2.6.8 and 6.1.1.4'
N N 0.0061 0.0033 'International Tables Vol C Tables 4.2.6.8 and 6.1.1.4'
O O 0.0106 0.0060 'International Tables Vol C Tables 4.2.6.8 and 6.1.1.4'
Cl Cl 0.1484 0.1585 'International Tables Vol C Tables 4.2.6.8 and 6.1.1.4'
As As 0.0499 2.0058 'International Tables Vol C Tables 4.2.6.8 and 6.1.1.4'
Pt Pt -1.7033 8.3905 'International Tables Vol C Tables 4.2.6.8 and 6.1.1.4'

loop_
_geom_angle_atom_site_label_1
_geom_angle_atom_site_label_2
_geom_angle_atom_site_label_3
_geom_angle
_geom_angle_publ_flag
C21 Pt C11 101.53(17) y
C21 Pt O11 174.62(13) y
C11 Pt O11 80.56(13) y
C21 Pt Cl 90.63(13) y
C11 Pt Cl 167.65(11) y
O11 Pt Cl 87.52(8) y
C16 C11 C12 113.0(3) y
C16 C11 Pt 134.6(3) y
C12 C11 Pt 112.3(3) y
C13 C12 C11 125.2(4) y
C13 C12 N11 118.8(4) y
C11 C12 N11 115.8(3) y
O13 C13 C14 118.5(4) y
O13 C13 C12 123.8(4) y
C14 C13 C12 117.5(4) y
O14 C14 C13 121.5(4) y
O14 C14 C15 118.4(4) y
C13 C14 C15 120.1(4) y
O15 C15 C16 119.3(4) y
O15 C15 C14 121.2(4) y
C16 C15 C14 119.3(4) y
C11 C16 C15 124.8(4) y
C11 C16 N12 122.0(4) y
C15 C16 N12 113.1(4) y
C26 C21 C22 112.0(3) y
C26 C21 Pt 123.6(3) y
C22 C21 Pt 123.9(3) y
C23 C22 C21 124.8(4) y
C23 C22 N21 114.6(3) y
C21 C22 N21 120.6(4) y
O23 C23 C22 117.7(4) y
O23 C23 C24 122.4(4) y
C22 C23 C24 119.6(3) y
O24 C24 C25 123.4(4) y
O24 C24 C23 118.5(3) y
C25 C24 C23 117.9(4) y
O25 C25 C24 121.6(4) y
O25 C25 C26 119.0(3) y
C24 C25 C26 119.4(4) y
C21 C26 C25 126.2(3) y
C21 C26 N22 119.4(3) y
C25 C26 N22 114.3(3) y
O12 N11 O11 119.3(3) y
O12 N11 C12 124.1(3) y
O11 N11 C12 116.6(3) y
O17 N12 O16 124.5(4) y
O17 N12 C16 116.9(4) y
O16 N12 C16 118.5(4) y
O22 N21 O21 123.6(4) y
O22 N21 C22 117.9(4) y
O21 N21 C22 118.5(4) y
O26 N22 O27 123.8(3) y
O26 N22 C26 117.9(3) y
O27 N22 C26 118.3(3) y
N11 O11 Pt 113.7(2) y
C13 O13 C17 116.2(4) y
C14 O14 C18 116.3(4) y
C15 O15 C19 115.4(3) y
C23 O23 C27 116.5(3) y
C24 O24 C28 116.6(3) y
C25 O25 C29 114.4(3) y
O1 As C41 101.9(2) y
O1 As C31 109.48(16) y
C41 As C31 112.5(2) y
O1 As C51 110.78(16) y
C41 As C51 109.40(18) y
C31 As C51 112.28(16) y
C36 C31 C32 121.8(4) ?
C36 C31 As 117.3(3) ?
C32 C31 As 120.8(3) ?
C33 C32 C31 118.1(4) ?
C34 C33 C32 120.9(4) ?
C35 C34 C33 120.4(4) ?
C34 C35 C36 120.3(4) ?
C31 C36 C35 118.5(4) ?
C46 C41 C42 121.6(5) ?
C46 C41 As 120.3(5) ?
C42 C41 As 118.1(4) ?
C41 C42 C43 119.2(7) ?
C44 C43 C42 118.3(8) ?
C43 C44 C45 122.9(8) ?
C44 C45 C46 118.9(8) ?
C41 C46 C45 119.0(7) ?
C52 C51 C56 121.1(4) ?
C52 C51 As 120.2(3) ?
C56 C51 As 118.6(3) ?
C51 C52 C53 119.6(4) ?
C52 C53 C54 120.0(4) ?
C55 C54 C53 120.0(4) ?
C54 C55 C56 120.4(4) ?
C55 C56 C51 118.9(4) ?

loop_
_geom_bond_atom_site_label_1
_geom_bond_atom_site_label_2
_geom_bond_distance
_geom_bond_publ_flag
Pt C21 1.991(3) y
Pt C11 1.994(4) y
Pt O11 2.080(3) y
Pt Cl 2.3513(10) y
C11 C16 1.384(5) y
C11 C12 1.415(5) y
C12 C13 1.414(5) y
C12 N11 1.438(5) y
C13 O13 1.358(5) y
C13 C14 1.387(6) y
C14 O14 1.379(5) y
C14 C15 1.397(6) y
C15 O15 1.367(4) y
C15 C16 1.395(5) y
C16 N12 1.476(5) y
C17 O13 1.422(6) y
C18 O14 1.419(6) y
C19 O15 1.431(5) y
C21 C26 1.373(5) y
C21 C22 1.416(5) y
C22 C23 1.385(6) y
C22 N21 1.472(5) y
C23 O23 1.374(4) y
C23 C24 1.398(5) y
C24 O24 1.367(5) y
C24 C25 1.387(5) y
C25 O25 1.381(4) y
C25 C26 1.390(5) y
C26 N22 1.481(4) y
C27 O23 1.430(5) y
C28 O24 1.430(5) y
C29 O25 1.440(5) y
N11 O12 1.201(4) y
N11 O11 1.284(4) y
N12 O17 1.215(5) y
N12 O16 1.224(5) y
N21 O22 1.223(5) y
N21 O21 1.239(5) y
N22 O26 1.213(4) y
N22 O27 1.221(4) y
As O1 1.716(3) y
As C41 1.890(4) y
As C31 1.895(4) y
As C51 1.900(4) y
C31 C36 1.387(5) ?
C31 C32 1.392(5) ?
C32 C33 1.384(6) ?
C33 C34 1.378(6) ?
C34 C35 1.375(6) ?
C35 C36 1.393(5) ?
C41 C46 1.370(7) ?
C41 C42 1.383(7) ?
C42 C43 1.417(7) ?
C43 C44 1.358(10) ?
C44 C45 1.373(10) ?
C45 C46 1.409(8) ?
C51 C52 1.375(5) ?
C51 C56 1.392(5) ?
C52 C53 1.384(5) ?
C53 C54 1.392(5) ?
C54 C55 1.381(6) ?
C55 C56 1.387(5) ?

loop_
_geom_hbond_atom_site_label_D
_geom_hbond_atom_site_label_H
_geom_hbond_atom_site_label_A
_geom_hbond_distance_DH
_geom_hbond_distance_HA
_geom_hbond_distance_DA
_geom_hbond_angle_DHA
_geom_hbond_site_symmetry_A
O1 H1 Cl 0.84 2.17 2.998(4) 166.8 .
C53 H53 Cl 0.95 2.69 3.562(4) 152.6 3_465
C45 H45 O21 0.95 2.32 3.245(9) 164.0 3_565
C44 H44 O24 0.95 2.28 3.174(7) 157.4 1_545
C36 H36 O26 0.95 2.43 3.222(5) 141.1 .
